data_4101354
loop_
_publ_author_name
'Jiang, Xuan'
'Bollinger, John C'
'Lee, Dongwhan'

_publ_section_title
;
 Two-dimensional electronic conjugation: cooperative folding and
 fluorescence switching.
;
_journal_issue 36
_journal_name_full 'Journal of the American Chemical Society'
_journal_page_first 11732
_journal_page_last 11733
_journal_paper_doi 10.1021/ja063413u
_journal_volume 128
_journal_year 2006
_chemical_formula_moiety 'C60 H63 N3 O9, 0.5(C H Cl3), 1.8(C5 H12)'
_chemical_formula_sum 'C69.5 H85.1 Cl1.5 N3 O9'
_chemical_formula_weight 1159.73
_chemical_name_systematic
;
 ?
;
_space_group_IT_number 148
_symmetry_cell_setting trigonal
_symmetry_space_group_name_Hall '-R 3'
_symmetry_space_group_name_H-M 'R -3 :H'
_atom_sites_solution_hydrogens geom
_atom_sites_solution_primary direct
_atom_sites_solution_secondary difmap
_audit_creation_method SHELXL-97
_cell_angle_alpha 90.00
_cell_angle_beta 90.00
_cell_angle_gamma 120.00
_cell_formula_units_Z 6
_cell_length_a 19.775(4)
_cell_length_b 19.775(4)
_cell_length_c 29.273(7)
_cell_measurement_reflns_used 899
_cell_measurement_temperature 128(2)
_cell_measurement_theta_max 22.30
_cell_measurement_theta_min 2.48
_cell_volume 9914(4)
_computing_cell_refinement 'SAINT 7.16B (Bruker, 2005)'
_computing_data_collection 'SMART 5.630 (Bruker, 2003)'
_computing_data_reduction 'SAINT 7.16B (Bruker, 2005)'
_computing_structure_refinement 'SHELXL-97 (Sheldrick, 1997)'
_computing_structure_solution 'SHELXS-97 (Sheldrick, 1997)'
_diffrn_ambient_temperature 128(2)
_diffrn_detector 'CCD area detector'
_diffrn_detector_area_resol_mean 44.52
_diffrn_detector_type 'Bruker SMART 6000'
_diffrn_measured_fraction_theta_full 0.998
_diffrn_measured_fraction_theta_max 0.998
_diffrn_measurement_details '   0.30 degree frames measured for  20.17 seconds each'
_diffrn_measurement_device 'three-circle goniometer with fixed chi'
_diffrn_measurement_device_type 'Bruker Platform goniometer'
_diffrn_measurement_method '\w scans'
_diffrn_radiation_monochromator graphite
_diffrn_radiation_source 'normal-focus sealed tube'
_diffrn_radiation_type MoK\a
_diffrn_radiation_wavelength 0.71073
_diffrn_reflns_av_R_equivalents 0.1003
_diffrn_reflns_av_sigmaI/netI 0.0492
_diffrn_reflns_limit_h_max 23
_diffrn_reflns_limit_h_min -23
_diffrn_reflns_limit_k_max 23
_diffrn_reflns_limit_k_min -23
_diffrn_reflns_limit_l_max 34
_diffrn_reflns_limit_l_min -34
_diffrn_reflns_number 34819
_diffrn_reflns_theta_full 25.12
_diffrn_reflns_theta_max 25.12
_diffrn_reflns_theta_min 2.06
_diffrn_standards_number 0
_exptl_absorpt_coefficient_mu 0.134
_exptl_absorpt_correction_T_max .993
_exptl_absorpt_correction_T_min .837
_exptl_absorpt_correction_type multi-scan
_exptl_absorpt_process_details 'semi-empirical absorption correction via SADABS 2004/1 (Sheldrick, 2004)'
_exptl_crystal_colour yellow
_exptl_crystal_density_diffrn 1.166
_exptl_crystal_density_method 'not measured'
_exptl_crystal_description plate
_exptl_crystal_F_000 3723
_exptl_crystal_size_max 0.40
_exptl_crystal_size_mid 0.15
_exptl_crystal_size_min 0.05
_refine_diff_density_max 0.303
_refine_diff_density_min -0.288
_refine_diff_density_rms 0.048
_refine_ls_extinction_method none
_refine_ls_goodness_of_fit_ref 1.087
_refine_ls_hydrogen_treatment mixed
_refine_ls_matrix_type full
_refine_ls_number_parameters 383
_refine_ls_number_reflns 3915
_refine_ls_number_restraints 161
_refine_ls_restrained_S_all 1.069
_refine_ls_R_factor_all 0.1140
_refine_ls_R_factor_gt 0.0671
_refine_ls_shift/su_max 0.003
_refine_ls_shift/su_mean 0.000
_refine_ls_structure_factor_coef Fsqd
_refine_ls_weighting_details
; calc
   [\s^2^(Fo^2^)+35Fo^2^+(0.04Fo^2^)^2^]^-1^
;
_refine_ls_weighting_scheme calc
_refine_ls_wR_factor_gt 0.1385
_refine_ls_wR_factor_ref 0.1652
_reflns_number_gt 2492
_reflns_number_total 3915
_reflns_threshold_expression 'I > 2\s(I)'
_cod_data_source_file ja063413usi20060809_033052.cif
_cod_data_source_block 05225
_cod_depositor_comments
;
The following automatic conversions were performed:
'_symmetry_cell_setting' value 'Trigonal' changed to 'trigonal' according
to '/home/saulius/struct/CIF-dictionaries/cif_core.dic' dictionary named
'cif_core.dic' version 2.4.1 from 2010-06-29.

Automatic conversion script
Id: cif_fix_enum 1527 2010-12-29 10:47:43Z saulius 
;
_cod_original_sg_symbol_H-M 'R -3'
_cod_original_formula_sum 'C69.5 H85.1 Cl1.50 N3 O9'
_cod_database_code 4101354

loop_
_symmetry_equiv_pos_as_xyz
'x, y, z'
'-y, x-y, z'
'-x+y, -x, z'
'x+2/3, y+1/3, z+1/3'
'-y+2/3, x-y+1/3, z+1/3'
'-x+y+2/3, -x+1/3, z+1/3'
'x+1/3, y+2/3, z+2/3'
'-y+1/3, x-y+2/3, z+2/3'
'-x+y+1/3, -x+2/3, z+2/3'
'-x, -y, -z'
'y, -x+y, -z'
'x-y, x, -z'
'-x+2/3, -y+1/3, -z+1/3'
'y+2/3, -x+y+1/3, -z+1/3'
'x-y+2/3, x+1/3, -z+1/3'
'-x+1/3, -y+2/3, -z+2/3'
'y+1/3, -x+y+2/3, -z+2/3'
'x-y+1/3, x+2/3, -z+2/3'

loop_
_atom_site_label
_atom_site_type_symbol
_atom_site_fract_x
_atom_site_fract_y
_atom_site_fract_z
_atom_site_U_iso_or_equiv
_atom_site_adp_type
_atom_site_occupancy
_atom_site_symmetry_multiplicity
_atom_site_calc_flag
_atom_site_refinement_flags
_atom_site_disorder_assembly
_atom_site_disorder_group
O1A O 0.7312(2) 0.49157(17) 0.46117(12) 0.0380(11) Uani 0.664(7) 1 d PDU A 1
C2A C 0.7004(5) 0.4174(4) 0.4584(4) 0.0287(18) Uani 0.664(7) 1 d PDU . 1
C3A C 0.6173(4) 0.3677(5) 0.4577(4) 0.0276(18) Uani 0.664(7) 1 d PDU A 1
C4A C 0.5664(3) 0.3967(3) 0.45311(15) 0.0307(13) Uani 0.664(7) 1 d PDU A 1
H4A H 0.5119 0.3606 0.4517 0.037 Uiso 0.664(7) 1 calc PR A 1
N5A N 0.5904(3) 0.4722(3) 0.45064(16) 0.0301(12) Uani 0.664(7) 1 d PDU A 1
H5A H 0.650(3) 0.512(3) 0.4564(18) 0.062(16) Uiso 0.664(7) 1 d P A 1
C6A C 0.54046(19) 0.50478(18) 0.44382(10) 0.0359(7) Uani 0.664(7) 1 d PDU A 1
O1B O 0.5119(3) 0.2895(4) 0.4545(2) 0.029(2) Uani 0.336(7) 1 d PDU A 2
C2B C 0.5849(7) 0.3114(9) 0.4546(8) 0.027(3) Uani 0.336(7) 1 d PDU A 2
C3B C 0.6437(9) 0.3916(8) 0.4528(8) 0.024(3) Uani 0.336(7) 1 d PDU . 2
C4B C 0.6242(5) 0.4495(5) 0.4477(3) 0.023(2) Uani 0.336(7) 1 d PDU A 2
H4B H 0.6658 0.5019 0.4452 0.028 Uiso 0.336(7) 1 calc PR A 2
N5B N 0.5518(5) 0.4374(6) 0.4458(3) 0.026(2) Uani 0.336(7) 1 d PDU A 2
H5B H 0.512(5) 0.383(5) 0.444(3) 0.02(2) Uiso 0.336(7) 1 d P A 2
C6B C 0.54046(19) 0.50478(18) 0.44382(10) 0.0359(7) Uani 0.336(7) 1 d PDU A 2
C7 C 0.58050(17) 0.58339(18) 0.45759(10) 0.0334(7) Uani 1 1 d . . .
C8 C 0.65750(19) 0.6177(2) 0.47702(11) 0.0405(8) Uani 1 1 d . A .
C9 C 0.7214(2) 0.64405(19) 0.49243(11) 0.0402(8) Uani 1 1 d . . .
C10 C 0.79957(18) 0.67315(19) 0.51251(11) 0.0415(8) Uani 1 1 d . A .
O11 O 0.84015(13) 0.64227(13) 0.48636(8) 0.0386(6) Uani 1 1 d . . .
H11 H 0.811(2) 0.598(2) 0.4796(14) 0.071(14) Uiso 1 1 d . . .
C12 C 0.7918(2) 0.6461(2) 0.56185(12) 0.0549(10) Uani 1 1 d . . .
H12A H 0.7634 0.5889 0.5629 0.082 Uiso 1 1 calc R A .
H12B H 0.7631 0.6659 0.5794 0.082 Uiso 1 1 calc R . .
H12C H 0.8439 0.6661 0.5751 0.082 Uiso 1 1 calc R . .
C13 C 0.8486(2) 0.7614(2) 0.50850(15) 0.0637(11) Uani 1 1 d . . .
H13A H 0.8507 0.7767 0.4765 0.096 Uiso 1 1 calc R A .
H13B H 0.9016 0.7787 0.5195 0.096 Uiso 1 1 calc R . .
H13C H 0.8251 0.7856 0.5270 0.096 Uiso 1 1 calc R . .
C14 C 0.54494(17) 0.62874(18) 0.45236(10) 0.0322(7) Uani 1 1 d . A .
H14 H 0.5749(18) 0.6857(19) 0.4633(10) 0.039 Uiso 1 1 d . . .
C15 C 0.47107(16) 0.59812(16) 0.43342(10) 0.0310(7) Uani 1 1 d . . .
C16 C 0.43561(18) 0.64956(19) 0.42573(12) 0.0425(8) Uani 1 1 d . A .
H16A H 0.4570 0.6922 0.4481 0.064 Uiso 0.71(4) 1 calc PR . .
H16B H 0.3788 0.6185 0.4294 0.064 Uiso 0.71(4) 1 calc PR . .
H16C H 0.4480 0.6713 0.3948 0.064 Uiso 0.71(4) 1 calc PR . .
H16D H 0.3989 0.6291 0.4001 0.064 Uiso 0.29(4) 1 calc PR . .
H16E H 0.4771 0.7028 0.4188 0.064 Uiso 0.29(4) 1 calc PR . .
H16F H 0.4079 0.6500 0.4534 0.064 Uiso 0.29(4) 1 calc PR . .
C17 C 0.43207(17) 0.52049(17) 0.42026(10) 0.0336(7) Uani 1 1 d . A .
H17 H 0.3811 0.4987 0.4077 0.040 Uiso 1 1 calc R . .
C18 C 0.46592(19) 0.47310(17) 0.42497(10) 0.0360(7) Uani 1 1 d . . .
C19 C 0.4223(2) 0.39440(19) 0.40848(11) 0.0425(8) Uani 1 1 d . A .
C20 C 0.3823(2) 0.3300(2) 0.39382(11) 0.0435(8) Uani 1 1 d . . .
C21 C 0.3297(2) 0.2493(2) 0.37586(12) 0.0535(10) Uani 1 1 d . A .
O22 O 0.27430(15) 0.20415(14) 0.41034(10) 0.0574(7) Uani 1 1 d . . .
H22 H 0.304(3) 0.201(3) 0.4329(17) 0.098(17) Uiso 1 1 d . . .
C23 C 0.3778(3) 0.2116(2) 0.36205(14) 0.0665(11) Uani 1 1 d . . .
H23A H 0.4066 0.2092 0.3886 0.100 Uiso 1 1 calc R A .
H23B H 0.4147 0.2428 0.3380 0.100 Uiso 1 1 calc R . .
H23C H 0.3429 0.1587 0.3507 0.100 Uiso 1 1 calc R . .
C24 C 0.2831(3) 0.2540(3) 0.33566(15) 0.0855(16) Uani 1 1 d . . .
H24A H 0.2547 0.2804 0.3453 0.128 Uiso 1 1 calc R A .
H24B H 0.2458 0.2011 0.3252 0.128 Uiso 1 1 calc R . .
H24C H 0.3187 0.2834 0.3107 0.128 Uiso 1 1 calc R . .
Cl25 Cl 0.57076(12) 0.29852(18) 0.33700(8) 0.0835(7) Uani 0.50 1 d P . .
C26 C 0.6667 0.3333 0.3196(4) 0.056(4) Uani 0.50 3 d SP . .
H26 H 0.6667 0.3333 0.295(5) 0.067 Uiso 0.50 3 d SP . .
C51 C 0.6534(13) 0.4347(17) 0.6942(8) 0.193(9) Uani 0.603(9) 1 d PU B -1
C52 C 0.704(2) 0.442(2) 0.7108(9) 0.238(17) Uani 0.603(9) 1 d PU B -1
C53 C 0.6440(19) 0.357(3) 0.7749(9) 0.295(19) Uani 0.603(9) 1 d PU B -1
C55 C 0.642(8) 0.326(11) 0.708(2) 0.22(5) Uani 0.201(3) 1 d PU B -1
C56 C 0.607(3) 0.370(3) 0.7308(12) 0.121(12) Uani 0.201(3) 1 d PU B -1
C54 C 0.6685(17) 0.5568(19) 0.7173(17) 0.27(2) Uani 0.302(4) 1 d PU B -1
C57 C 0.754(2) 0.568(2) 0.6651(12) 0.086(10) Uani 0.151(2) 1 d PU B -1
C58 C 0.683(5) 0.415(5) 0.7334(19) 0.15(3) Uani 0.151(2) 1 d PU B -1
C59 C 0.703(4) 0.512(4) 0.692(2) 0.15(2) Uani 0.151(2) 1 d PU B -1

loop_
_atom_site_aniso_label
_atom_site_aniso_U_11
_atom_site_aniso_U_22
_atom_site_aniso_U_33
_atom_site_aniso_U_23
_atom_site_aniso_U_13
_atom_site_aniso_U_12
O1A 0.029(2) 0.0213(17) 0.061(2) -0.0036(14) -0.0019(17) 0.0104(15)
C2A 0.030(5) 0.022(3) 0.036(3) 0.001(2) -0.005(5) 0.015(3)
C3A 0.022(4) 0.022(4) 0.035(4) -0.003(4) -0.003(4) 0.007(3)
C4A 0.027(3) 0.030(3) 0.036(3) 0.001(2) 0.003(2) 0.014(3)
N5A 0.028(3) 0.028(3) 0.037(2) -0.002(2) -0.001(2) 0.016(3)
C6A 0.0493(19) 0.0464(18) 0.0297(16) 0.0089(14) 0.0084(14) 0.0373(16)
O1B 0.020(3) 0.022(4) 0.049(4) 0.006(3) 0.003(3) 0.013(3)
C2B 0.023(6) 0.025(7) 0.039(7) -0.005(9) 0.003(5) 0.017(7)
C3B 0.012(7) 0.022(7) 0.038(7) -0.001(7) 0.003(8) 0.008(5)
C4B 0.022(5) 0.026(5) 0.021(4) 0.002(3) 0.000(3) 0.012(5)
N5B 0.021(5) 0.021(6) 0.039(5) 0.002(4) -0.007(4) 0.012(4)
C6B 0.0493(19) 0.0464(18) 0.0297(16) 0.0089(14) 0.0084(14) 0.0373(16)
C7 0.0326(16) 0.0449(18) 0.0287(16) 0.0043(13) 0.0044(12) 0.0238(15)
C8 0.0404(19) 0.060(2) 0.0336(17) -0.0003(15) 0.0003(15) 0.0349(17)
C9 0.048(2) 0.0450(19) 0.0405(19) -0.0060(15) -0.0010(16) 0.0329(17)
C10 0.0404(18) 0.0430(19) 0.051(2) -0.0129(16) -0.0098(16) 0.0281(16)
O11 0.0319(12) 0.0323(13) 0.0538(15) -0.0116(11) -0.0063(10) 0.0178(11)
C12 0.054(2) 0.077(3) 0.051(2) -0.0174(19) -0.0126(18) 0.045(2)
C13 0.060(2) 0.041(2) 0.095(3) -0.024(2) -0.013(2) 0.0290(19)
C14 0.0299(16) 0.0356(17) 0.0351(17) 0.0005(13) 0.0033(13) 0.0193(14)
C15 0.0293(15) 0.0325(16) 0.0357(17) 0.0035(13) 0.0060(13) 0.0189(13)
C16 0.0371(18) 0.0446(19) 0.056(2) 0.0006(16) 0.0005(15) 0.0279(16)
C17 0.0291(15) 0.0374(17) 0.0329(16) 0.0027(13) 0.0045(13) 0.0156(14)
C18 0.053(2) 0.0308(16) 0.0285(16) 0.0054(13) 0.0111(14) 0.0240(15)
C19 0.064(2) 0.0391(19) 0.0311(17) 0.0010(15) 0.0060(16) 0.0303(18)
C20 0.063(2) 0.046(2) 0.0294(17) -0.0019(15) -0.0025(16) 0.0329(18)
C21 0.077(3) 0.050(2) 0.043(2) -0.0197(17) -0.0151(19) 0.038(2)
O22 0.0510(16) 0.0439(14) 0.0703(19) -0.0130(13) -0.0168(15) 0.0184(13)
C23 0.092(3) 0.058(2) 0.058(2) -0.022(2) -0.007(2) 0.044(2)
C24 0.133(4) 0.091(3) 0.058(3) -0.043(2) -0.051(3) 0.075(3)
Cl25 0.0527(12) 0.1246(19) 0.0628(13) -0.0023(13) 0.0005(10) 0.0365(14)
C26 0.063(5) 0.063(5) 0.043(10) 0.000 0.000 0.032(2)
C51 0.169(19) 0.20(2) 0.16(2) 0.003(17) 0.020(15) 0.055(17)
C52 0.22(3) 0.23(3) 0.133(18) -0.010(18) -0.048(18) 0.01(2)
C53 0.142(16) 0.34(5) 0.43(3) -0.15(4) -0.01(3) 0.138(16)
C55 0.23(10) 0.17(8) 0.30(6) -0.01(7) 0.04(6) 0.14(9)
C56 0.14(3) 0.17(3) 0.09(2) 0.00(2) -0.02(2) 0.10(3)
C54 0.092(19) 0.14(3) 0.45(6) 0.16(3) -0.09(3) -0.044(17)
C57 0.09(2) 0.09(2) 0.09(2) -0.029(19) -0.047(19) 0.05(2)
C58 0.19(5) 0.18(5) 0.07(3) 0.07(3) 0.08(3) 0.08(4)
C59 0.15(5) 0.14(5) 0.19(5) 0.05(4) -0.04(4) 0.08(4)

loop_
_atom_type_symbol
_atom_type_description
_atom_type_scat_dispersion_real
_atom_type_scat_dispersion_imag
_atom_type_scat_source
C C 0.0033 0.0016 'International Tables Vol C Tables 4.2.6.8 and 6.1.1.4'
H H 0.0000 0.0000 'International Tables Vol C Tables 4.2.6.8 and 6.1.1.4'
N N 0.0061 0.0033 'International Tables Vol C Tables 4.2.6.8 and 6.1.1.4'
O O 0.0106 0.0060 'International Tables Vol C Tables 4.2.6.8 and 6.1.1.4'
Cl Cl 0.1484 0.1585 'International Tables Vol C Tables 4.2.6.8 and 6.1.1.4'

loop_
_geom_angle_atom_site_label_1
_geom_angle_atom_site_label_2
_geom_angle_atom_site_label_3
_geom_angle
_geom_angle_site_symmetry_1
_geom_angle_site_symmetry_3
O1A C2A C3A 120.9(7) . .
O1A C2A C3A 119.6(8) . 3_665
C3A C2A C3A 119.5(8) . 3_665
C4A C3A C2A 122.5(8) . .
C4A C3A C2A 116.9(7) . 2_655
C2A C3A C2A 120.5(8) . 2_655
N5A C4A C3A 123.0(5) . .
N5A C4A H4A 118.5 . .
C3A C4A H4A 118.5 . .
N5A C4A H5B 91(5) . .
C3A C4A H5B 144(5) . .
C4A N5A C6A 125.1(5) . .
C4A N5A H5A 119(3) . .
C6A N5A H5A 116(3) . .
C18 C6A C7 119.7(3) . .
C18 C6A N5A 131.5(3) . .
C7 C6A N5A 108.8(3) . .
O1B C2B C3B 122.0(13) . .
O1B C2B C3B 118.9(15) . 2_655
C3B C2B C3B 118.9(13) . 2_655
C4B C3B C2B 121.0(13) . .
C4B C3B C2B 118.1(14) . 3_665
C2B C3B C2B 120.9(13) . 3_665
N5B C4B C3B 125.1(10) . .
N5B C4B H5A 93(3) . .
C3B C4B H5A 138(3) . .
N5B C4B H4B 117.5 . .
C3B C4B H4B 117.5 . .
C4B N5B H5B 114(5) . .
C14 C7 C6A 119.5(3) . .
C14 C7 C8 119.6(3) . .
C6A C7 C8 120.9(3) . .
C9 C8 C7 177.7(4) . .
C8 C9 C10 177.3(4) . .
O11 C10 C9 108.6(2) . .
O11 C10 C13 105.9(3) . .
C9 C10 C13 111.1(3) . .
O11 C10 C12 109.5(3) . .
C9 C10 C12 109.8(3) . .
C13 C10 C12 111.8(3) . .
C10 O11 H11 111(3) . .
C10 C12 H12A 109.5 . .
C10 C12 H12B 109.5 . .
H12A C12 H12B 109.5 . .
C10 C12 H12C 109.5 . .
H12A C12 H12C 109.5 . .
H12B C12 H12C 109.5 . .
C10 C13 H13A 109.5 . .
C10 C13 H13B 109.5 . .
H13A C13 H13B 109.5 . .
C10 C13 H13C 109.5 . .
H13A C13 H13C 109.5 . .
H13B C13 H13C 109.5 . .
C15 C14 C7 121.4(3) . .
C15 C14 H14 120.4(17) . .
C7 C14 H14 118.1(17) . .
C17 C15 C14 118.5(3) . .
C17 C15 C16 121.0(3) . .
C14 C15 C16 120.5(3) . .
C15 C16 H16A 109.5 . .
C15 C16 H16B 109.5 . .
H16A C16 H16B 109.5 . .
C15 C16 H16C 109.5 . .
H16A C16 H16C 109.5 . .
H16B C16 H16C 109.5 . .
C15 C16 H16D 109.5 . .
C15 C16 H16E 109.5 . .
H16D C16 H16E 109.5 . .
C15 C16 H16F 109.5 . .
H16D C16 H16F 109.5 . .
H16E C16 H16F 109.5 . .
C15 C17 C18 121.7(3) . .
C15 C17 H17 119.1 . .
C18 C17 H17 119.1 . .
C6A C18 C17 119.2(3) . .
C6A C18 C19 123.2(3) . .
C17 C18 C19 117.5(3) . .
C20 C19 C18 175.7(4) . .
C19 C20 C21 178.0(4) . .
O22 C21 C20 109.0(3) . .
O22 C21 C24 106.5(4) . .
C20 C21 C24 109.0(3) . .
O22 C21 C23 110.6(3) . .
C20 C21 C23 110.0(3) . .
C24 C21 C23 111.6(3) . .
C21 O22 H22 103(3) . .
C21 C23 H23A 109.5 . .
C21 C23 H23B 109.5 . .
H23A C23 H23B 109.5 . .
C21 C23 H23C 109.5 . .
H23A C23 H23C 109.5 . .
H23B C23 H23C 109.5 . .
C21 C24 H24A 109.5 . .
C21 C24 H24B 109.5 . .
H24A C24 H24B 109.5 . .
C21 C24 H24C 109.5 . .
H24A C24 H24C 109.5 . .
H24B C24 H24C 109.5 . .
Cl25 C26 Cl25 111.8(3) 2_655 .
Cl25 C26 Cl25 111.8(3) 2_655 3_665
Cl25 C26 Cl25 111.8(3) . 3_665
Cl25 C26 H26 107.0(4) 2_655 .
Cl25 C26 H26 107.0(3) . .
Cl25 C26 H26 107.0(4) 3_665 .

loop_
_geom_bond_atom_site_label_1
_geom_bond_atom_site_label_2
_geom_bond_distance
_geom_bond_site_symmetry_2
O1A C2A 1.279(7) .
C2A C3A 1.432(8) .
C2A C3A 1.459(8) 3_665
C3A C4A 1.392(8) .
C3A C2A 1.459(8) 2_655
C4A N5A 1.324(6) .
C4A H4A 0.9500 .
C4A H5B 1.01(9) .
N5A C6A 1.436(5) .
N5A H5A 1.05(6) .
C6A C18 1.395(4) .
C6A C7 1.405(4) .
O1B C2B 1.284(11) .
C2B C3B 1.422(13) .
C2B C3B 1.463(15) 2_655
C3B C4B 1.387(13) .
C3B C2B 1.463(15) 3_665
C4B N5B 1.329(10) .
C4B H5A 1.11(6) .
C4B H4B 0.9500 .
N5B H5B 0.97(9) .
C7 C14 1.398(4) .
C7 C8 1.438(4) .
C8 C9 1.188(4) .
C9 C10 1.476(4) .
C10 O11 1.447(4) .
C10 C13 1.518(5) .
C10 C12 1.521(5) .
O11 H11 0.80(4) .
C12 H12A 0.9800 .
C12 H12B 0.9800 .
C12 H12C 0.9800 .
C13 H13A 0.9800 .
C13 H13B 0.9800 .
C13 H13C 0.9800 .
C14 C15 1.387(4) .
C14 H14 1.03(3) .
C15 C17 1.384(4) .
C15 C16 1.513(4) .
C16 H16A 0.9800 .
C16 H16B 0.9800 .
C16 H16C 0.9800 .
C16 H16D 0.9800 .
C16 H16E 0.9800 .
C16 H16F 0.9800 .
C17 C18 1.405(4) .
C17 H17 0.9500 .
C18 C19 1.434(4) .
C19 C20 1.193(4) .
C20 C21 1.498(5) .
C21 O22 1.428(5) .
C21 C24 1.526(5) .
C21 C23 1.527(5) .
O22 H22 0.91(5) .
C23 H23A 0.9800 .
C23 H23B 0.9800 .
C23 H23C 0.9800 .
C24 H24A 0.9800 .
C24 H24B 0.9800 .
C24 H24C 0.9800 .
Cl25 C26 1.739(4) .
C26 Cl25 1.739(4) 2_655
C26 Cl25 1.739(4) 3_665
C26 H26 0.72(13) .

loop_
_geom_torsion_atom_site_label_1
_geom_torsion_atom_site_label_2
_geom_torsion_atom_site_label_3
_geom_torsion_atom_site_label_4
_geom_torsion
_geom_torsion_site_symmetry_1
_geom_torsion_site_symmetry_4
O1A C2A C3A C4A 9.9(16) . .
C3A C2A C3A C4A -172.6(5) 3_665 .
O1A C2A C3A C2A -174.8(6) . 2_655
C3A C2A C3A C2A 3(2) 3_665 2_655
C2A C3A C4A N5A -2.4(13) . .
C2A C3A C4A N5A -177.9(7) 2_655 .
C3A C4A N5A C6A 177.0(7) . .
C4A N5A C6A C18 -22.4(7) . .
C4A N5A C6A C7 161.0(4) . .
O1B C2B C3B C4B -5(3) . .
C3B C2B C3B C4B 170.5(11) 2_655 .
O1B C2B C3B C2B 177.8(11) . 3_665
C3B C2B C3B C2B -7(4) 2_655 3_665
C2B C3B C4B N5B 3(3) . .
C2B C3B C4B N5B -179.6(14) 3_665 .
C18 C6A C7 C14 0.2(4) . .
N5A C6A C7 C14 177.3(3) . .
C18 C6A C7 C8 -179.8(3) . .
N5A C6A C7 C8 -2.8(4) . .
C6A C7 C14 C15 -0.6(4) . .
C8 C7 C14 C15 179.4(3) . .
C7 C14 C15 C17 1.0(4) . .
C7 C14 C15 C16 -176.6(3) . .
C14 C15 C17 C18 -1.0(4) . .
C16 C15 C17 C18 176.6(3) . .
C7 C6A C18 C17 -0.2(4) . .
N5A C6A C18 C17 -176.5(4) . .
C7 C6A C18 C19 177.6(3) . .
N5A C6A C18 C19 1.3(5) . .
C15 C17 C18 C6A 0.7(4) . .
C15 C17 C18 C19 -177.3(3) . .
